data_4071771
loop_
_publ_author_name
'Braunschweig, Holger'
'Breher, Frank'
'Kaupp, Martin'
'Gross, Manuela'
'Kupfer, Thomas'
'Nied, Dominik'
'Radacki, Krzysztof'
'Schinzel, Sandra'

_publ_section_title
;
 Synthesis, Crystal Structure, EPR and DFT Studies, and Redox Properties
 of [2]Tetramethyldisilacobaltocenophane
;
_journal_issue 24
_journal_name_full Organometallics
_journal_page_first 6427
_journal_paper_doi 10.1021/om8003724
_journal_volume 27
_journal_year 2008
_chemical_formula_moiety 'C14 H20 Co Si2'
_chemical_formula_sum 'C14 H20 Co Si2'
_chemical_formula_weight 303.41
_chemical_name_common
;
?
;
_chemical_name_systematic
; 
?
;
_space_group_IT_number 4
_symmetry_cell_setting monoclinic
_symmetry_space_group_name_Hall 'P 2yb'
_symmetry_space_group_name_H-M 'P 1 21 1'
_atom_sites_solution_hydrogens geom
_atom_sites_solution_primary direct
_atom_sites_solution_secondary difmap
_audit_creation_method SHELXL-97
_cell_angle_alpha 90.00
_cell_angle_beta 90.380(2)
_cell_angle_gamma 90.00
_cell_formula_units_Z 2
_cell_length_a 8.2595(3)
_cell_length_b 10.3127(5)
_cell_length_c 8.5719(4)
_cell_measurement_reflns_used 9987
_cell_measurement_temperature 99(2)
_cell_measurement_theta_max 29.56
_cell_measurement_theta_min 3.09
_cell_volume 730.12(6)
_computing_cell_refinement 'Saint+ ver. 7.12A (Bruker AXS)'
_computing_data_collection 'APEX2 ver. 1.0-27 (Bruker AXS)'
_computing_data_reduction 'Saint+ ver. 7.12A (Bruker AXS)'
_computing_molecular_graphics 'XP ver. 5.1 (Bruker AXS, 1998)'
_computing_publication_material 'SHELXL-97 (Sheldrick, 1997)'
_computing_structure_refinement 'SHELXL-97 (Sheldrick, 1997)'
_computing_structure_solution 'SHELXS-97 (Sheldrick, 1990)'
_diffrn_ambient_temperature 99(2)
_diffrn_measured_fraction_theta_full 0.998
_diffrn_measured_fraction_theta_max 0.988
_diffrn_measurement_device_type 'CCD area detector'
_diffrn_measurement_method 'phi and omega scans'
_diffrn_radiation_monochromator 'multi-layer mirror'
_diffrn_radiation_source 'rotating anode'
_diffrn_radiation_type MoK\a
_diffrn_radiation_wavelength 0.71073
_diffrn_reflns_av_R_equivalents 0.0493
_diffrn_reflns_av_sigmaI/netI 0.0268
_diffrn_reflns_limit_h_max 10
_diffrn_reflns_limit_h_min -11
_diffrn_reflns_limit_k_max 13
_diffrn_reflns_limit_k_min -14
_diffrn_reflns_limit_l_max 11
_diffrn_reflns_limit_l_min -11
_diffrn_reflns_number 28367
_diffrn_reflns_theta_full 26.00
_diffrn_reflns_theta_max 29.56
_diffrn_reflns_theta_min 2.38
_exptl_absorpt_coefficient_mu 1.316
_exptl_absorpt_correction_T_max 0.86
_exptl_absorpt_correction_T_min 0.77
_exptl_absorpt_correction_type multi-scan
_exptl_absorpt_process_details 'Sadabs 2004/1 (Brucker Nonius 2004)'
_exptl_crystal_colour brown
_exptl_crystal_density_diffrn 1.380
_exptl_crystal_density_method 'not measured'
_exptl_crystal_description block
_exptl_crystal_F_000 318
_exptl_crystal_size_max 0.21
_exptl_crystal_size_mid 0.18
_exptl_crystal_size_min 0.12
_refine_diff_density_max 0.353
_refine_diff_density_min -0.436
_refine_diff_density_rms 0.167
_refine_ls_abs_structure_details 'Flack H D (1983), Acta Cryst. A39, 876-881'
_refine_ls_abs_structure_Flack 0.585(8)
_refine_ls_extinction_method none
_refine_ls_goodness_of_fit_ref 1.197
_refine_ls_hydrogen_treatment constr
_refine_ls_matrix_type full
_refine_ls_number_parameters 159
_refine_ls_number_reflns 3844
_refine_ls_number_restraints 1
_refine_ls_restrained_S_all 1.196
_refine_ls_R_factor_all 0.0195
_refine_ls_R_factor_gt 0.0180
_refine_ls_shift/su_max 0.001
_refine_ls_shift/su_mean 0.000
_refine_ls_structure_factor_coef Fsqd
_refine_ls_weighting_details 'calc w=1/[\s^2^(Fo^2^)+(0.0370P)^2^+0.0349P] where P=(Fo^2^+2Fc^2^)/3'
_refine_ls_weighting_scheme calc
_refine_ls_wR_factor_gt 0.0519
_refine_ls_wR_factor_ref 0.0626
_reflns_number_gt 3800
_reflns_number_total 3844
_reflns_threshold_expression >2sigma(I)
_cod_data_source_file om8003724_si_001.cif
_cod_data_source_block cu099
_cod_depositor_comments
;
The following automatic conversions were performed:

'_symmetry_cell_setting' value 'Monoclinic' changed to 'monoclinic'
according to /home/saulius/struct/CIF-dictionaries/cif_core.dic
dictionary named 'cif_core.dic' version 2.4.1 from 2010-06-29.

Automatic conversion script
Id: cif_fix_values 1715 2011-07-08 13:25:40Z adriana 
;
_cod_original_sg_symbol_H-M P2(1)
_cod_database_code 4071771

loop_
_symmetry_equiv_pos_as_xyz
'x, y, z'
'-x, y+1/2, -z'

loop_
_atom_site_label
_atom_site_type_symbol
_atom_site_fract_x
_atom_site_fract_y
_atom_site_fract_z
_atom_site_U_iso_or_equiv
_atom_site_adp_type
_atom_site_occupancy
_atom_site_symmetry_multiplicity
_atom_site_calc_flag
_atom_site_refinement_flags
Co1 Co 0.21142(2) 0.14341(2) 0.591886(18) 0.01175(6) Uani 1 1 d .
C1 C 0.39491(18) 0.03450(14) 0.47487(16) 0.0138(3) Uani 1 1 d .
C2 C 0.28011(19) -0.04682(14) 0.55207(16) 0.0145(3) Uani 1 1 d .
H2 H 0.2112 -0.1079 0.5019 0.017 Uiso 1 1 calc R
C3 C 0.2850(2) -0.02190(15) 0.71721(17) 0.0175(3) Uani 1 1 d .
H3 H 0.2239 -0.0657 0.7945 0.021 Uiso 1 1 calc R
C4 C 0.3962(2) 0.07883(17) 0.74362(17) 0.0183(3) Uani 1 1 d .
H4 H 0.4242 0.1152 0.8420 0.022 Uiso 1 1 calc R
C5 C 0.46027(19) 0.11700(14) 0.59457(16) 0.0160(3) Uani 1 1 d .
H5 H 0.5343 0.1861 0.5781 0.019 Uiso 1 1 calc R
C6 C 0.10122(19) 0.25087(14) 0.40529(16) 0.0148(3) Uani 1 1 d .
C7 C -0.01175(18) 0.16837(14) 0.48291(17) 0.0155(3) Uani 1 1 d .
H7 H -0.0695 0.0989 0.4355 0.019 Uiso 1 1 calc R
C8 C -0.0246(2) 0.20677(16) 0.64427(17) 0.0195(3) Uani 1 1 d .
H8 H -0.0945 0.1697 0.7197 0.023 Uiso 1 1 calc R
C9 C 0.0849(2) 0.30861(15) 0.66946(17) 0.0200(3) Uani 1 1 d .
H9 H 0.1019 0.3535 0.7650 0.024 Uiso 1 1 calc R
C10 C 0.1672(2) 0.33316(14) 0.52434(18) 0.0175(3) Uani 1 1 d .
H10 H 0.2519 0.3943 0.5101 0.021 Uiso 1 1 calc R
Si1 Si 0.40133(5) 0.06485(4) 0.25931(4) 0.01240(9) Uani 1 1 d .
C11 C 0.3598(2) -0.09289(16) 0.15750(17) 0.0192(3) Uani 1 1 d .
H11A H 0.4404 -0.1573 0.1902 0.029 Uiso 1 1 calc R
H11B H 0.3662 -0.0802 0.0444 0.029 Uiso 1 1 calc R
H11C H 0.2513 -0.1235 0.1847 0.029 Uiso 1 1 calc R
C12 C 0.60736(19) 0.12582(17) 0.20586(18) 0.0210(3) Uani 1 1 d .
H12A H 0.6339 0.2020 0.2694 0.032 Uiso 1 1 calc R
H12B H 0.6082 0.1497 0.0952 0.032 Uiso 1 1 calc R
H12C H 0.6877 0.0576 0.2250 0.032 Uiso 1 1 calc R
Si2 Si 0.19330(5) 0.21853(4) 0.20981(4) 0.01270(9) Uani 1 1 d .
C13 C 0.03595(18) 0.1486(2) 0.07537(16) 0.0203(3) Uani 1 1 d .
H13A H -0.0021 0.0657 0.1172 0.031 Uiso 1 1 calc R
H13B H 0.0831 0.1347 -0.0279 0.031 Uiso 1 1 calc R
H13C H -0.0554 0.2089 0.0666 0.031 Uiso 1 1 calc R
C14 C 0.2686(2) 0.37528(16) 0.1272(2) 0.0240(3) Uani 1 1 d .
H14A H 0.1780 0.4360 0.1161 0.036 Uiso 1 1 calc R
H14B H 0.3168 0.3595 0.0248 0.036 Uiso 1 1 calc R
H14C H 0.3504 0.4123 0.1976 0.036 Uiso 1 1 calc R

loop_
_atom_site_aniso_label
_atom_site_aniso_U_11
_atom_site_aniso_U_22
_atom_site_aniso_U_33
_atom_site_aniso_U_23
_atom_site_aniso_U_13
_atom_site_aniso_U_12
Co1 0.01409(10) 0.01016(9) 0.01100(9) -0.00024(7) -0.00094(6) 0.00211(7)
C1 0.0129(7) 0.0133(6) 0.0151(6) -0.0004(5) -0.0023(5) 0.0031(5)
C2 0.0183(7) 0.0106(6) 0.0147(6) 0.0004(5) -0.0009(5) 0.0022(5)
C3 0.0238(8) 0.0155(7) 0.0131(6) 0.0026(5) -0.0012(5) 0.0040(6)
C4 0.0221(8) 0.0201(7) 0.0125(6) -0.0001(5) -0.0052(5) 0.0044(6)
C5 0.0141(7) 0.0171(8) 0.0166(6) -0.0006(5) -0.0032(5) 0.0006(5)
C6 0.0165(7) 0.0135(6) 0.0142(6) 0.0014(5) -0.0004(5) 0.0041(5)
C7 0.0120(6) 0.0179(8) 0.0165(6) 0.0015(5) 0.0003(5) 0.0029(5)
C8 0.0221(8) 0.0213(8) 0.0151(6) 0.0023(6) 0.0031(6) 0.0075(6)
C9 0.0284(9) 0.0153(7) 0.0161(6) -0.0028(5) -0.0005(6) 0.0083(6)
C10 0.0229(8) 0.0100(7) 0.0195(7) -0.0002(5) -0.0018(6) 0.0038(6)
Si1 0.0119(2) 0.01301(18) 0.01227(17) -0.00009(13) 0.00077(14) 0.00058(14)
C11 0.0252(8) 0.0169(7) 0.0157(7) -0.0011(5) 0.0029(6) -0.0026(6)
C12 0.0145(7) 0.0233(8) 0.0252(7) -0.0001(7) 0.0019(5) -0.0015(6)
Si2 0.0118(2) 0.01440(18) 0.01185(17) 0.00251(13) 0.00002(13) -0.00013(14)
C13 0.0152(7) 0.0295(7) 0.0163(6) -0.0005(7) -0.0004(5) -0.0022(7)
C14 0.0241(9) 0.0203(8) 0.0277(8) 0.0093(6) 0.0014(7) -0.0023(7)

loop_
_atom_type_symbol
_atom_type_description
_atom_type_scat_dispersion_real
_atom_type_scat_dispersion_imag
_atom_type_scat_source
C C 0.0033 0.0016 'International Tables Vol C Tables 4.2.6.8 and 6.1.1.4'
H H 0.0000 0.0000 'International Tables Vol C Tables 4.2.6.8 and 6.1.1.4'
Si Si 0.0817 0.0704 'International Tables Vol C Tables 4.2.6.8 and 6.1.1.4'
Co Co 0.3494 0.9721 'International Tables Vol C Tables 4.2.6.8 and 6.1.1.4'

loop_
_geom_angle_atom_site_label_1
_geom_angle_atom_site_label_2
_geom_angle_atom_site_label_3
_geom_angle
C2 Co1 C10 153.67(6)
C2 Co1 C5 66.72(6)
C10 Co1 C5 107.45(6)
C2 Co1 C7 106.65(6)
C10 Co1 C7 66.62(6)
C5 Co1 C7 153.90(6)
C2 Co1 C3 40.33(5)
C10 Co1 C3 163.35(6)
C5 Co1 C3 66.71(6)
C7 Co1 C3 125.66(6)
C2 Co1 C8 125.71(7)
C10 Co1 C8 66.75(6)
C5 Co1 C8 163.09(6)
C7 Co1 C8 40.35(6)
C3 Co1 C8 114.03(6)
C2 Co1 C4 66.68(6)
C10 Co1 C4 126.62(7)
C5 Co1 C4 40.32(6)
C7 Co1 C4 162.56(6)
C3 Co1 C4 38.97(7)
C8 Co1 C4 129.34(6)
C2 Co1 C9 162.59(6)
C10 Co1 C9 40.40(6)
C5 Co1 C9 126.58(6)
C7 Co1 C9 66.52(6)
C3 Co1 C9 129.51(6)
C8 Co1 C9 38.84(7)
C4 Co1 C9 114.79(6)
C2 Co1 C1 39.68(6)
C10 Co1 C1 119.23(6)
C5 Co1 C1 39.79(5)
C7 Co1 C1 118.89(6)
C3 Co1 C1 67.11(6)
C8 Co1 C1 157.10(6)
C4 Co1 C1 67.12(6)
C9 Co1 C1 157.72(6)
C2 Co1 C6 118.82(5)
C10 Co1 C6 39.67(6)
C5 Co1 C6 119.48(6)
C7 Co1 C6 39.58(6)
C3 Co1 C6 156.96(6)
C8 Co1 C6 67.04(6)
C4 Co1 C6 157.86(6)
C9 Co1 C6 66.97(6)
C1 Co1 C6 102.71(5)
C2 C1 C5 105.30(12)
C2 C1 Si1 125.21(11)
C5 C1 Si1 126.33(11)
C2 C1 Co1 67.52(8)
C5 C1 Co1 67.56(8)
Si1 C1 Co1 113.50(7)
C1 C2 C3 109.62(13)
C1 C2 Co1 72.80(8)
C3 C2 Co1 71.01(8)
C1 C2 H2 125.2
C3 C2 H2 125.2
Co1 C2 H2 122.6
C4 C3 C2 107.74(14)
C4 C3 Co1 70.68(9)
C2 C3 Co1 68.66(8)
C4 C3 H3 126.1
C2 C3 H3 126.1
Co1 C3 H3 126.1
C3 C4 C5 107.63(13)
C3 C4 Co1 70.35(9)
C5 C4 Co1 68.59(8)
C3 C4 H4 126.2
C5 C4 H4 126.2
Co1 C4 H4 126.4
C1 C5 C4 109.47(13)
C1 C5 Co1 72.65(9)
C4 C5 Co1 71.10(9)
C1 C5 H5 125.3
C4 C5 H5 125.3
Co1 C5 H5 122.6
C7 C6 C10 105.51(13)
C7 C6 Si2 125.44(11)
C10 C6 Si2 125.98(12)
C7 C6 Co1 67.69(8)
C10 C6 Co1 67.48(8)
Si2 C6 Co1 113.72(7)
C6 C7 C8 109.56(13)
C6 C7 Co1 72.73(9)
C8 C7 Co1 70.94(9)
C6 C7 H7 125.2
C8 C7 H7 125.2
Co1 C7 H7 122.7
C9 C8 C7 107.57(13)
C9 C8 Co1 70.64(9)
C7 C8 Co1 68.71(9)
C9 C8 H8 126.2
C7 C8 H8 126.2
Co1 C8 H8 126.0
C8 C9 C10 107.80(13)
C8 C9 Co1 70.52(9)
C10 C9 Co1 68.46(8)
C8 C9 H9 126.1
C10 C9 H9 126.1
Co1 C9 H9 126.5
C6 C10 C9 109.31(14)
C6 C10 Co1 72.85(8)
C9 C10 Co1 71.14(8)
C6 C10 H10 125.3
C9 C10 H10 125.3
Co1 C10 H10 122.3
C12 Si1 C1 109.19(7)
C12 Si1 C11 109.91(8)
C1 Si1 C11 107.89(7)
C12 Si1 Si2 112.94(6)
C1 Si1 Si2 105.21(5)
C11 Si1 Si2 111.46(6)
Si1 C11 H11A 109.5
Si1 C11 H11B 109.5
H11A C11 H11B 109.5
Si1 C11 H11C 109.5
H11A C11 H11C 109.5
H11B C11 H11C 109.5
Si1 C12 H12A 109.5
Si1 C12 H12B 109.5
H12A C12 H12B 109.5
Si1 C12 H12C 109.5
H12A C12 H12C 109.5
H12B C12 H12C 109.5
C14 Si2 C6 108.79(8)
C14 Si2 C13 109.29(8)
C6 Si2 C13 109.52(7)
C14 Si2 Si1 113.70(6)
C6 Si2 Si1 104.86(5)
C13 Si2 Si1 110.54(7)
Si2 C13 H13A 109.5
Si2 C13 H13B 109.5
H13A C13 H13B 109.5
Si2 C13 H13C 109.5
H13A C13 H13C 109.5
H13B C13 H13C 109.5
Si2 C14 H14A 109.5
Si2 C14 H14B 109.5
H14A C14 H14B 109.5
Si2 C14 H14C 109.5
H14A C14 H14C 109.5
H14B C14 H14C 109.5

loop_
_geom_bond_atom_site_label_1
_geom_bond_atom_site_label_2
_geom_bond_distance
Co1 C2 2.0711(15)
Co1 C10 2.0724(15)
Co1 C5 2.0733(16)
Co1 C7 2.0769(15)
Co1 C3 2.1026(15)
Co1 C8 2.1068(16)
Co1 C4 2.1069(15)
Co1 C9 2.1084(15)
Co1 C1 2.1411(14)
Co1 C6 2.1437(14)
C1 C2 1.431(2)
C1 C5 1.436(2)
C1 Si1 1.8752(14)
C2 C3 1.4391(19)
C2 H2 0.9500
C3 C4 1.404(2)
C3 H3 0.9500
C4 C5 1.441(2)
C4 H4 0.9500
C5 H5 0.9500
C6 C7 1.430(2)
C6 C10 1.432(2)
C6 Si2 1.8746(15)
C7 C8 1.443(2)
C7 H7 0.9500
C8 C9 1.402(2)
C8 H8 0.9500
C9 C10 1.444(2)
C9 H9 0.9500
C10 H10 0.9500
Si1 C12 1.8738(16)
Si1 C11 1.8766(16)
Si1 Si2 2.3737(6)
C11 H11A 0.9800
C11 H11B 0.9800
C11 H11C 0.9800
C12 H12A 0.9800
C12 H12B 0.9800
C12 H12C 0.9800
Si2 C14 1.8727(17)
Si2 C13 1.8755(16)
C13 H13A 0.9800
C13 H13B 0.9800
C13 H13C 0.9800
C14 H14A 0.9800
C14 H14B 0.9800
C14 H14C 0.9800

loop_
_geom_torsion_atom_site_label_1
_geom_torsion_atom_site_label_2
_geom_torsion_atom_site_label_3
_geom_torsion_atom_site_label_4
_geom_torsion
C10 Co1 C1 C2 -159.07(9)
C5 Co1 C1 C2 118.68(11)
C7 Co1 C1 C2 -81.23(9)
C3 Co1 C1 C2 38.10(9)
C8 Co1 C1 C2 -59.74(17)
C4 Co1 C1 C2 80.55(9)
C9 Co1 C1 C2 -179.65(14)
C6 Co1 C1 C2 -120.15(8)
C2 Co1 C1 C5 -118.68(11)
C10 Co1 C1 C5 82.24(9)
C7 Co1 C1 C5 160.09(8)
C3 Co1 C1 C5 -80.59(9)
C8 Co1 C1 C5 -178.42(14)
C4 Co1 C1 C5 -38.14(9)
C9 Co1 C1 C5 61.67(18)
C6 Co1 C1 C5 121.17(8)
C2 Co1 C1 Si1 120.03(12)
C10 Co1 C1 Si1 -39.04(10)
C5 Co1 C1 Si1 -121.29(12)
C7 Co1 C1 Si1 38.80(10)
C3 Co1 C1 Si1 158.13(10)
C8 Co1 C1 Si1 60.29(18)
C4 Co1 C1 Si1 -159.42(10)
C9 Co1 C1 Si1 -59.62(18)
C6 Co1 C1 Si1 -0.12(9)
C5 C1 C2 C3 -4.63(16)
Si1 C1 C2 C3 -165.50(11)
Co1 C1 C2 C3 -61.84(10)
C5 C1 C2 Co1 57.21(10)
Si1 C1 C2 Co1 -103.66(11)
C10 Co1 C2 C1 44.65(18)
C5 Co1 C2 C1 -37.68(8)
C7 Co1 C2 C1 115.42(8)
C3 Co1 C2 C1 -118.57(13)
C8 Co1 C2 C1 155.55(8)
C4 Co1 C2 C1 -81.75(9)
C9 Co1 C2 C1 179.55(18)
C6 Co1 C2 C1 74.33(9)
C10 Co1 C2 C3 163.23(13)
C5 Co1 C2 C3 80.90(10)
C7 Co1 C2 C3 -126.01(10)
C8 Co1 C2 C3 -85.88(11)
C4 Co1 C2 C3 36.82(9)
C9 Co1 C2 C3 -61.9(2)
C1 Co1 C2 C3 118.57(13)
C6 Co1 C2 C3 -167.09(9)
C1 C2 C3 C4 2.82(17)
Co1 C2 C3 C4 -60.13(11)
C1 C2 C3 Co1 62.96(10)
C2 Co1 C3 C4 118.93(13)
C10 Co1 C3 C4 -34.5(3)
C5 Co1 C3 C4 38.01(9)
C7 Co1 C3 C4 -168.54(9)
C8 Co1 C3 C4 -123.53(9)
C9 Co1 C3 C4 -81.06(11)
C1 Co1 C3 C4 81.43(10)
C6 Co1 C3 C4 148.93(14)
C10 Co1 C3 C2 -153.5(2)
C5 Co1 C3 C2 -80.92(10)
C7 Co1 C3 C2 72.53(11)
C8 Co1 C3 C2 117.53(10)
C4 Co1 C3 C2 -118.93(13)
C9 Co1 C3 C2 160.00(9)
C1 Co1 C3 C2 -37.50(9)
C6 Co1 C3 C2 30.0(2)
C2 C3 C4 C5 0.20(17)
Co1 C3 C4 C5 -58.66(11)
C2 C3 C4 Co1 58.86(10)
C2 Co1 C4 C3 -38.08(9)
C10 Co1 C4 C3 168.33(9)
C5 Co1 C4 C3 -119.04(13)
C7 Co1 C4 C3 32.6(2)
C8 Co1 C4 C3 79.86(11)
C9 Co1 C4 C3 122.91(9)
C1 Co1 C4 C3 -81.39(10)
C6 Co1 C4 C3 -147.58(14)
C2 Co1 C4 C5 80.96(9)
C10 Co1 C4 C5 -72.64(11)
C7 Co1 C4 C5 151.63(18)
C3 Co1 C4 C5 119.04(13)
C8 Co1 C4 C5 -161.10(9)
C9 Co1 C4 C5 -118.05(9)
C1 Co1 C4 C5 37.65(8)
C6 Co1 C4 C5 -28.5(2)
C2 C1 C5 C4 4.75(16)
Si1 C1 C5 C4 165.34(11)
Co1 C1 C5 C4 61.94(11)
C2 C1 C5 Co1 -57.18(10)
Si1 C1 C5 Co1 103.41(12)
C3 C4 C5 C1 -3.15(18)
Co1 C4 C5 C1 -62.91(11)
C3 C4 C5 Co1 59.76(11)
C2 Co1 C5 C1 37.58(8)
C10 Co1 C5 C1 -114.99(8)
C7 Co1 C5 C1 -42.68(17)
C3 Co1 C5 C1 81.66(9)
C8 Co1 C5 C1 177.89(19)
C4 Co1 C5 C1 118.43(12)
C9 Co1 C5 C1 -155.45(8)
C6 Co1 C5 C1 -73.50(9)
C2 Co1 C5 C4 -80.85(9)
C10 Co1 C5 C4 126.58(9)
C7 Co1 C5 C4 -161.11(13)
C3 Co1 C5 C4 -36.77(9)
C8 Co1 C5 C4 59.5(2)
C9 Co1 C5 C4 86.12(10)
C1 Co1 C5 C4 -118.43(12)
C6 Co1 C5 C4 168.06(9)
C2 Co1 C6 C7 81.23(10)
C10 Co1 C6 C7 -118.89(13)
C5 Co1 C6 C7 159.28(8)
C3 Co1 C6 C7 59.56(18)
C8 Co1 C6 C7 -38.14(9)
C4 Co1 C6 C7 -179.92(14)
C9 Co1 C6 C7 -80.49(9)
C1 Co1 C6 C7 120.30(8)
C2 Co1 C6 C10 -159.88(9)
C5 Co1 C6 C10 -81.83(10)
C7 Co1 C6 C10 118.89(13)
C3 Co1 C6 C10 178.45(14)
C8 Co1 C6 C10 80.75(10)
C4 Co1 C6 C10 -61.03(19)
C9 Co1 C6 C10 38.40(9)
C1 Co1 C6 C10 -120.81(9)
C2 Co1 C6 Si2 -39.05(10)
C10 Co1 C6 Si2 120.83(13)
C5 Co1 C6 Si2 39.00(10)
C7 Co1 C6 Si2 -120.28(12)
C3 Co1 C6 Si2 -60.72(18)
C8 Co1 C6 Si2 -158.42(10)
C4 Co1 C6 Si2 59.80(19)
C9 Co1 C6 Si2 159.23(10)
C1 Co1 C6 Si2 0.02(9)
C10 C6 C7 C8 4.67(17)
Si2 C6 C7 C8 165.73(11)
Co1 C6 C7 C8 61.75(11)
C10 C6 C7 Co1 -57.07(10)
Si2 C6 C7 Co1 103.98(11)
C2 Co1 C7 C6 -115.34(8)
C10 Co1 C7 C6 37.51(8)
C5 Co1 C7 C6 -44.44(17)
C3 Co1 C7 C6 -155.46(8)
C8 Co1 C7 C6 118.58(12)
C4 Co1 C7 C6 179.90(18)
C9 Co1 C7 C6 81.72(9)
C1 Co1 C7 C6 -74.14(9)
C2 Co1 C7 C8 126.08(9)
C10 Co1 C7 C8 -81.06(10)
C5 Co1 C7 C8 -163.02(13)
C3 Co1 C7 C8 85.97(10)
C4 Co1 C7 C8 61.3(2)
C9 Co1 C7 C8 -36.85(9)
C1 Co1 C7 C8 167.28(9)
C6 Co1 C7 C8 -118.58(12)
C6 C7 C8 C9 -2.65(18)
Co1 C7 C8 C9 60.22(11)
C6 C7 C8 Co1 -62.87(11)
C2 Co1 C8 C9 168.81(8)
C10 Co1 C8 C9 -38.00(9)
C5 Co1 C8 C9 35.1(2)
C7 Co1 C8 C9 -118.71(13)
C3 Co1 C8 C9 123.84(9)
C4 Co1 C8 C9 81.16(11)
C1 Co1 C8 C9 -148.40(14)
C6 Co1 C8 C9 -81.29(9)
C2 Co1 C8 C7 -72.48(10)
C10 Co1 C8 C7 80.72(9)
C5 Co1 C8 C7 153.78(19)
C3 Co1 C8 C7 -117.45(9)
C4 Co1 C8 C7 -160.12(9)
C9 Co1 C8 C7 118.71(13)
C1 Co1 C8 C7 -29.69(19)
C6 Co1 C8 C7 37.42(8)
C7 C8 C9 C10 -0.51(18)
Co1 C8 C9 C10 58.49(11)
C7 C8 C9 Co1 -59.00(11)
C2 Co1 C9 C8 -31.8(2)
C10 Co1 C9 C8 119.22(13)
C5 Co1 C9 C8 -167.99(9)
C7 Co1 C9 C8 38.25(9)
C3 Co1 C9 C8 -79.49(11)
C4 Co1 C9 C8 -122.67(9)
C1 Co1 C9 C8 147.47(14)
C6 Co1 C9 C8 81.49(10)
C2 Co1 C9 C10 -151.00(18)
C5 Co1 C9 C10 72.79(11)
C7 Co1 C9 C10 -80.97(10)
C3 Co1 C9 C10 161.29(9)
C8 Co1 C9 C10 -119.22(13)
C4 Co1 C9 C10 118.11(10)
C1 Co1 C9 C10 28.2(2)
C6 Co1 C9 C10 -37.73(9)
C7 C6 C10 C9 -4.98(17)
Si2 C6 C10 C9 -165.90(11)
Co1 C6 C10 C9 -62.19(11)
C7 C6 C10 Co1 57.21(10)
Si2 C6 C10 Co1 -103.71(11)
C8 C9 C10 C6 3.48(18)
Co1 C9 C10 C6 63.26(11)
C8 C9 C10 Co1 -59.78(11)
C2 Co1 C10 C6 42.81(19)
C5 Co1 C10 C6 115.41(9)
C7 Co1 C10 C6 -37.42(9)
C3 Co1 C10 C6 -177.88(19)
C8 Co1 C10 C6 -81.54(10)
C4 Co1 C10 C6 155.75(9)
C9 Co1 C10 C6 -118.11(13)
C1 Co1 C10 C6 73.75(10)
C2 Co1 C10 C9 160.91(13)
C5 Co1 C10 C9 -126.48(10)
C7 Co1 C10 C9 80.69(10)
C3 Co1 C10 C9 -59.8(2)
C8 Co1 C10 C9 36.57(10)
C4 Co1 C10 C9 -86.14(11)
C1 Co1 C10 C9 -168.14(9)
C6 Co1 C10 C9 118.11(13)
C2 C1 Si1 C12 -160.11(12)
C5 C1 Si1 C12 42.99(15)
Co1 C1 Si1 C12 121.63(8)
C2 C1 Si1 C11 -40.69(14)
C5 C1 Si1 C11 162.41(13)
Co1 C1 Si1 C11 -118.95(8)
C2 C1 Si1 Si2 78.41(12)
C5 C1 Si1 Si2 -78.49(14)
Co1 C1 Si1 Si2 0.15(8)
C7 C6 Si2 C14 159.40(13)
C10 C6 Si2 C14 -43.34(15)
Co1 C6 Si2 C14 -121.92(9)
C7 C6 Si2 C13 40.01(16)
C10 C6 Si2 C13 -162.73(14)
Co1 C6 Si2 C13 118.69(10)
C7 C6 Si2 Si1 -78.62(13)
C10 C6 Si2 Si1 78.63(13)
Co1 C6 Si2 Si1 0.06(8)
C12 Si1 Si2 C14 -0.42(9)
C1 Si1 Si2 C14 118.59(8)
C11 Si1 Si2 C14 -124.73(8)
C12 Si1 Si2 C6 -119.13(8)
C1 Si1 Si2 C6 -0.13(7)
C11 Si1 Si2 C6 116.55(7)
C12 Si1 Si2 C13 122.93(7)
C1 Si1 Si2 C13 -118.07(7)
C11 Si1 Si2 C13 -1.38(7)
